data_2102423
loop_
_publ_author_name
'Marsh, Richard E.'

_publ_section_title
;
 Space group <i>Cc</i>: an update
;
_journal_issue 2
_journal_name_full 'Acta Crystallographica Section B'
_journal_page_first 252
_journal_page_last 253
_journal_paper_doi 10.1107/S0108768104003878
_journal_volume 60
_journal_year 2004
_chemical_formula_moiety 'C18 H42 N8 Mn, 2(Cl O4)'
_chemical_formula_sum 'C18 H42 Cl2 Mn N8 O8'
_space_group_crystal_system trigonal
_space_group_IT_number 163
_symmetry_space_group_name_H-M 'P -3 1 c'
_audit_creation_method CRYM
_cell_angle_alpha 90
_cell_angle_beta 90
_cell_angle_gamma 120
_cell_formula_units_Z 2
_cell_length_a 9.5970
_cell_length_b 9.5970
_cell_length_c 17.0290
_cell_volume 1358.285
_cod_data_source_file bk0142.cif
_cod_data_source_block ROMTIW
_cod_depositor_comments
;
 Adding the _cell_formula_units_Z data item.

 Antanas Vaitkus,
 2017-08-05

  Added moiety chemical formula from Marsh (2004) paper.
  The summary chemical formula is calculated from moiety formula using
  AdHocParser
  (svn://www.crystallography.net/cod-tools/trunk/Formulae/AdHocParser.yp,
  revision 1441.)

  Andrius Merkys
  2013-11-11
;
_cod_original_sg_symbol_H-M P-31c
_cod_database_code 2102423

loop_
_atom_site_label
_atom_site_type_symbol
_atom_site_fract_x
_atom_site_fract_y
_atom_site_fract_z
Mn Mn 0.66670 0.33330 0.25000
Cl1 Cl 0.00000 0.00000 0.00000
Cl2 Cl 0.33330 0.66670 0.25000
N1 N 0.66670 0.33330 0.41440
C1 C 0.50650 0.21030 0.44080
C2 C 0.43840 0.06150 0.38870
N2 N 0.42830 0.10380 0.30690
C3 C 0.28520 0.12200 0.29200
H1 H 0.51300 0.18040 0.49440
H2 H 0.43480 0.25420 0.43990
H3 H 0.33220 -0.01760 0.40720
H4 H 0.50690 0.01420 0.39170
H5 H 0.41180 0.01710 0.27790
H6 H 0.28970 0.20660 0.32490
H7 H 0.18760 0.02260 0.30430
